data_4314023
loop_
_publ_author_name
'Aviva Levina'
'Peter Turner'
'Peter A. Lay'

_publ_contact_author_address
;    
  The Centre for Heavy Metal Research, 
  School of Chemistry, 
  University of Sydney, 
  Sydney 2006, NSW, Australia. 
;
_publ_contact_author_email p.lay@chem.usyd.edu.au
_publ_contact_author_fax '+61 2 9351 3329'
_publ_contact_author_name 'Peter A. Lay'
_publ_contact_author_phone '+61 2 9351 4269'
_publ_section_title
;
 X-ray Absorption Spectroscopic Studies of Chromium Nitroso Complexes.
 Crystal and Molecular Structure of (Ph4P)3[Cr(NO)(NCS)5].2.4(CH3)2CO
;
_journal_name_full 'Inorganic Chemistry'
_journal_page_first 5392
_journal_page_last 5398
_journal_paper_doi 10.1021/ic0340480
_journal_volume 42
_journal_year 2003
_chemical_formula_sum 'C84.2 H74.4 Cr N6 O3.4 P3 S5'
_chemical_formula_weight 1529.91
_space_group_IT_number 2
_symmetry_cell_setting triclinic
_symmetry_Int_Tables_number 2
_symmetry_space_group_name_Hall '-P 1'
_symmetry_space_group_name_H-M 'P -1'
_atom_sites_solution_hydrogens geom
_atom_sites_solution_primary direct
_atom_sites_solution_secondary difmap
_audit_creation_method SHELXL-97
_cell_angle_alpha 77.902(7)
_cell_angle_beta 78.326(7)
_cell_angle_gamma 71.572(7)
_cell_formula_units_Z 2
_cell_length_a 13.401(6)
_cell_length_b 17.707(7)
_cell_length_c 18.773(8)
_cell_measurement_reflns_used 1008
_cell_measurement_temperature 150(2)
_cell_measurement_theta_max 26.245
_cell_measurement_theta_min 2.525
_cell_volume 4088(3)
_computing_cell_refinement 'SAINT (Bruker,1995)'
_computing_data_collection 'SMART (Bruker,1995)'
_computing_data_reduction 'SAINT and XPREP (Bruker 1995)'
_computing_molecular_graphics
;
  teXsan for Windows (MSC, 1997) 
  xtal 3.6 (Hall,du Boulay, D.J. & Olthof-Hazekamp, R. 1999)
  ORTEPII  (Johnson,C.K., 1976). 
  WinGX (Farrugia, 1999)
;
_computing_structure_refinement 'SHELXL-97 (Sheldrick, 1997)'
_computing_structure_solution 'SIR97 (Altomare, et. al. 1997)'
_diffrn_ambient_temperature 150(2)
_diffrn_crystal_treatment
;
attached with Exxon Paratone N, to a short length 
of fibre supported on a thin piece of copper wire 
inserted in a copper mounting pin.  The crystal was 
quenched in a cold nitrogen gas stream from an 
Oxford Cryosystems Cryostream. 
;
_diffrn_measured_fraction_theta_full 0.946
_diffrn_measured_fraction_theta_max 0.946
_diffrn_measurement_device_type 'Bruker SMART 1000 CCD'
_diffrn_measurement_method \w
_diffrn_radiation_monochromator graphite
_diffrn_radiation_source 'sealed tube'
_diffrn_radiation_type MoK\a
_diffrn_radiation_wavelength 0.71073
_diffrn_reflns_av_R_equivalents 0.0398
_diffrn_reflns_av_sigmaI/netI 0.0537
_diffrn_reflns_limit_h_max 17
_diffrn_reflns_limit_h_min -17
_diffrn_reflns_limit_k_max 23
_diffrn_reflns_limit_k_min -22
_diffrn_reflns_limit_l_max 24
_diffrn_reflns_limit_l_min -24
_diffrn_reflns_number 41171
_diffrn_reflns_theta_full 28.31
_diffrn_reflns_theta_max 28.31
_diffrn_reflns_theta_min 1.23
_diffrn_standards_decay_% 0.09
_diffrn_standards_number 171
_exptl_absorpt_coefficient_mu 0.377
_exptl_absorpt_correction_T_max 0.958
_exptl_absorpt_correction_T_min 0.865
_exptl_absorpt_correction_type gaussian
_exptl_absorpt_process_details
;
  Gaussian (Coppens et al., 1965) 
  XPREP  (Bruker, 1995)
;
_exptl_crystal_colour brown
_exptl_crystal_density_diffrn 1.243
_exptl_crystal_density_method 'not measured'
_exptl_crystal_description tablet
_exptl_crystal_F_000 1596
_exptl_crystal_size_max 0.340
_exptl_crystal_size_mid 0.220
_exptl_crystal_size_min 0.130
_refine_diff_density_max 0.848
_refine_diff_density_min -0.724
_refine_diff_density_rms 0.065
_refine_ls_extinction_method none
_refine_ls_goodness_of_fit_ref 1.357
_refine_ls_hydrogen_treatment mixed
_refine_ls_matrix_type full
_refine_ls_number_parameters 900
_refine_ls_number_reflns 19242
_refine_ls_number_restraints 32
_refine_ls_restrained_S_all 1.384
_refine_ls_R_factor_all 0.0878
_refine_ls_R_factor_gt 0.0504
_refine_ls_shift/su_max 0.006
_refine_ls_shift/su_mean 0.000
_refine_ls_structure_factor_coef Fsqd
_refine_ls_weighting_details 'calc w=1/[\s^2^(Fo^2^)+(0.03P)^2^+0.8P] where P=(Fo^2^+2Fc^2^)/3'
_refine_ls_weighting_scheme calc
_refine_ls_wR_factor_gt 0.1160
_refine_ls_wR_factor_ref 0.1241
_reflns_number_gt 12196
_reflns_number_total 19242
_reflns_threshold_expression >2sigma(I)
_cod_data_source_file ic0340480si20030116_100857.cif
_cod_data_source_block pal55
_cod_depositor_comments
;
The following automatic conversions were performed:

data name '_atom_site_symetry_multiplicity' was replaced with
'_atom_site_symmetry_multiplicity' as specified in the replacement
file 'data/replacement-values/replacement_tags.lst'.

Automatic conversion script
Id: cif_correct_tags 9268 2022-04-12 08:56:07Z antanas 
;
_cod_original_sg_symbol_H-M 'P -1 '
_cod_original_formula_sum 'C84.20 H74.40 Cr N6 O3.40 P3 S5'
_cod_database_code 4314023

loop_
_symmetry_equiv_pos_as_xyz
'x, y, z'
'-x, -y, -z'

loop_
_atom_site_label
_atom_site_type_symbol
_atom_site_fract_x
_atom_site_fract_y
_atom_site_fract_z
_atom_site_U_iso_or_equiv
_atom_site_adp_type
_atom_site_occupancy
_atom_site_symmetry_multiplicity
_atom_site_calc_flag
_atom_site_refinement_flags
_atom_site_disorder_assembly
_atom_site_disorder_group
Cr1 Cr 0.15417(3) 0.31268(3) 0.74318(2) 0.03195(11) Uani 1 1 d D . .
O1 O 0.0062(2) 0.43094(15) 0.65388(17) 0.0510(8) Uiso 0.80 1 d PD A 1
N7 N 0.0679(2) 0.38399(15) 0.69068(17) 0.0269(8) Uiso 0.80 1 d PD A 1
O2 O 0.285(9) 0.194(7) 0.843(7) 0.050 Uiso 0.02 1 d PD A 1
N8 N 0.235(9) 0.244(7) 0.801(7) 0.030 Uiso 0.02 1 d PRD A 1
O3 O 0.291(3) 0.243(2) 0.6222(16) 0.057 Uiso 0.08 1 d PD A 1
N9 N 0.240(3) 0.261(2) 0.6779(16) 0.033 Uiso 0.08 1 d PRD A 1
O4 O 0.033(6) 0.364(5) 0.879(2) 0.052 Uiso 0.05 1 d PD A 1
N10 N 0.081(6) 0.347(5) 0.822(2) 0.038 Uiso 0.05 1 d PRD A 1
O5 O 0.024(7) 0.204(5) 0.766(7) 0.057 Uiso 0.03 1 d PD A 1
N11 N 0.078(7) 0.249(5) 0.754(7) 0.031 Uiso 0.03 1 d PRD A 1
O6 O 0.281(10) 0.423(7) 0.723(11) 0.050 Uiso 0.02 1 d PD A 1
N12 N 0.235(10) 0.373(7) 0.734(11) 0.030 Uiso 0.02 1 d PRD A 1
S1 S -0.0500(4) 0.5029(3) 0.5802(3) 0.0632(12) Uiso 0.20 1 d PG A 2
N1 N 0.0556(11) 0.3760(6) 0.6786(7) 0.043(4) Uiso 0.20 1 d PGD A 2
C1 C 0.0113(7) 0.4285(4) 0.6376(4) 0.043(4) Uiso 0.20 1 d PG A 2
S2 S 0.38445(6) 0.12920(4) 0.91238(5) 0.0446(2) Uani 0.98 1 d P A 2
N2 N 0.2583(2) 0.22946(18) 0.80900(17) 0.0323(5) Uani 0.98 1 d P A 2
C2 C 0.3113(2) 0.1875(2) 0.8511(2) 0.0308(7) Uani 0.98 1 d P A 2
S3 S 0.38539(7) 0.20227(5) 0.53658(5) 0.0485(2) Uani 0.92 1 d P A 2
N3 N 0.2483(3) 0.2644(2) 0.65613(14) 0.0314(7) Uani 0.92 1 d P A 2
C3 C 0.3058(3) 0.2382(2) 0.60613(19) 0.0292(7) Uani 0.92 1 d P A 2
S4 S -0.05725(6) 0.40855(5) 0.96217(4) 0.0427(2) Uani 0.95 1 d P A 2
N4 N 0.0724(3) 0.3534(2) 0.83675(16) 0.0299(5) Uani 0.95 1 d P A 2
C4 C 0.0189(3) 0.3767(2) 0.8893(2) 0.0297(7) Uani 0.95 1 d P A 2
S5 S -0.02914(6) 0.11144(5) 0.77610(4) 0.04066(19) Uani 0.97 1 d P A 2
N5 N 0.0733(2) 0.23019(17) 0.7597(2) 0.0337(6) Uani 0.97 1 d P A 2
C5 C 0.0299(2) 0.18135(17) 0.7667(2) 0.0302(7) Uani 0.97 1 d P A 2
S6 S 0.37348(6) 0.48760(5) 0.71763(5) 0.0456(2) Uani 0.98 1 d P A 2
N6 N 0.2468(3) 0.38546(17) 0.7334(2) 0.0313(5) Uani 0.98 1 d P A 2
C6 C 0.3000(3) 0.4279(2) 0.7266(3) 0.0300(6) Uani 0.98 1 d P A 2
O7A O 0.3388(3) -0.08714(17) 0.74221(18) 0.0716(11) Uiso 0.75 1 d PG B 1
C7A C 0.2460(4) -0.0026(3) 0.82895(17) 0.0566(16) Uiso 0.75 1 d PG B 1
H7A H 0.1757 0.0168 0.8352 0.085 Uiso 0.75 1 d PG B 1
H7B H 0.2756 0.0362 0.8387 0.085 Uiso 0.75 1 d PG B 1
H7C H 0.2653 -0.0516 0.8630 0.085 Uiso 0.75 1 d PG B 1
C8A C 0.2908(2) -0.01997(16) 0.75362(14) 0.0405(15) Uiso 0.75 1 d PG B 1
C9A C 0.2763(5) 0.0490(2) 0.6920(2) 0.0722(19) Uiso 0.75 1 d PG B 1
H9A H 0.3030 0.0284 0.6460 0.108 Uiso 0.75 1 d PG B 1
H9B H 0.2016 0.0765 0.6939 0.108 Uiso 0.75 1 d PG B 1
H9C H 0.3165 0.0905 0.6947 0.108 Uiso 0.75 1 d PG B 1
O7B O 0.2984(7) -0.0937(5) 0.7592(5) 0.050(3) Uiso 0.25 1 d PG C 2
C7B C 0.2554(14) 0.0169(7) 0.8208(6) 0.053(5) Uiso 0.25 1 d PG C 2
H7D H 0.1894 0.0482 0.8295 0.080 Uiso 0.25 1 d PG C 2
H7E H 0.3034 0.0489 0.8136 0.080 Uiso 0.25 1 d PG C 2
H7F H 0.2692 -0.0245 0.8627 0.080 Uiso 0.25 1 d PG C 2
C8B C 0.2742(6) -0.0217(5) 0.7550(4) 0.073(8) Uiso 0.25 1 d PG C 2
C9B C 0.2642(11) 0.0316(6) 0.6825(5) 0.043(4) Uiso 0.25 1 d PG C 2
H9D H 0.2716 -0.0009 0.6454 0.065 Uiso 0.25 1 d PG C 2
H9E H 0.1950 0.0703 0.6855 0.065 Uiso 0.25 1 d PG C 2
H9F H 0.3223 0.0629 0.6669 0.065 Uiso 0.25 1 d PG C 2
O8A O 0.7242(3) -0.0023(3) 0.5450(2) 0.0670(14) Uiso 0.60 1 d PG D 1
C10A C 0.6038(5) -0.0755(3) 0.6018(4) 0.106(3) Uiso 0.60 1 d PG D 1
H10A H 0.5361 -0.0588 0.5951 0.159 Uiso 0.60 1 d PG D 1
H10B H 0.6088 -0.1047 0.6506 0.159 Uiso 0.60 1 d PG D 1
H10C H 0.6434 -0.1104 0.5666 0.159 Uiso 0.60 1 d PG D 1
C11A C 0.6510(3) -0.0085(2) 0.5924(2) 0.072(2) Uiso 0.60 1 d PG D 1
C12A C 0.6060(5) 0.0504(4) 0.6449(3) 0.0586(19) Uiso 0.60 1 d PG D 1
H12A H 0.6393 0.0934 0.6295 0.088 Uiso 0.60 1 d PG D 1
H12B H 0.5308 0.0720 0.6438 0.088 Uiso 0.60 1 d PG D 1
H12C H 0.6185 0.0243 0.6993 0.088 Uiso 0.60 1 d PG D 1
O8B O 0.7209(5) -0.0068(5) 0.5747(4) 0.099(3) Uiso 0.40 1 d PG E 2
C10B C 0.5667(6) -0.0401(5) 0.5712(5) 0.079(3) Uiso 0.40 1 d PG E 2
H10D H 0.5130 -0.0058 0.5497 0.119 Uiso 0.40 1 d PG E 2
H10E H 0.5390 -0.0738 0.6120 0.119 Uiso 0.40 1 d PG E 2
H10F H 0.6132 -0.0726 0.5360 0.119 Uiso 0.40 1 d PG E 2
C11B C 0.6286(5) 0.0007(3) 0.5984(3) 0.059(3) Uiso 0.40 1 d PG E 2
C12B C 0.5734(7) 0.0505(6) 0.6574(5) 0.073(3) Uiso 0.40 1 d PG E 2
H12D H 0.6208 0.0775 0.6663 0.110 Uiso 0.40 1 d PG E 2
H12E H 0.5111 0.0898 0.6409 0.110 Uiso 0.40 1 d PG E 2
H12F H 0.5502 0.0158 0.7071 0.110 Uiso 0.40 1 d PG E 2
O9 O -0.2208(6) 0.7333(4) 0.6479(5) 0.154(4) Uiso 0.40 1 d PG . .
C13 C -0.1577(6) 0.6214(5) 0.5866(5) 0.101(4) Uiso 0.40 1 d PG . .
H13A H -0.1846 0.6185 0.5481 0.151 Uiso 0.40 1 d PG . .
H13B H -0.1345 0.5683 0.6136 0.151 Uiso 0.40 1 d PG . .
H13C H -0.0981 0.6427 0.5691 0.151 Uiso 0.40 1 d PG . .
C14 C -0.2352(4) 0.6735(3) 0.6367(3) 0.052 Uiso 0.40 1 d PG A .
C15 C -0.3314(6) 0.6485(6) 0.6743(6) 0.124(5) Uiso 0.40 1 d PG . .
H15A H -0.3780 0.6902 0.7013 0.186 Uiso 0.40 1 d PG . .
H15B H -0.3671 0.6416 0.6376 0.186 Uiso 0.40 1 d PG . .
H15C H -0.3130 0.5941 0.7114 0.186 Uiso 0.40 1 d PG . .
P1 P 0.25985(5) 0.70231(4) 0.46316(4) 0.03319(17) Uani 1 1 d . . .
C16 C 0.2911(2) 0.59465(17) 0.47561(15) 0.0381(7) Uani 1 1 d . . .
C17 C 0.2246(3) 0.5556(2) 0.52569(18) 0.0630(10) Uani 1 1 d . . .
H17 H 0.1602 0.5863 0.5505 0.076 Uiso 1 1 calc R . .
C18 C 0.2518(4) 0.4727(2) 0.5395(2) 0.0761(12) Uani 1 1 d . . .
H18 H 0.2068 0.4463 0.5745 0.091 Uiso 1 1 calc R . .
C19 C 0.3433(3) 0.4282(2) 0.5030(2) 0.0696(11) Uani 1 1 d . . .
H19 H 0.3612 0.3710 0.5120 0.083 Uiso 1 1 calc R . .
C20 C 0.4094(3) 0.4662(2) 0.4535(2) 0.0652(10) Uani 1 1 d . . .
H20 H 0.4732 0.4351 0.4285 0.078 Uiso 1 1 calc R . .
C21 C 0.3841(2) 0.54910(18) 0.43973(17) 0.0465(8) Uani 1 1 d . . .
H21 H 0.4306 0.5749 0.4056 0.056 Uiso 1 1 calc R . .
C22 C 0.3102(2) 0.73081(17) 0.53228(14) 0.0336(6) Uani 1 1 d . . .
C23 C 0.3284(2) 0.67941(19) 0.59753(16) 0.0466(8) Uani 1 1 d . . .
H23 H 0.3133 0.6290 0.6069 0.056 Uiso 1 1 calc R . .
C24 C 0.3692(3) 0.7022(2) 0.64955(18) 0.0618(10) Uani 1 1 d . . .
H24 H 0.3824 0.6669 0.6944 0.074 Uiso 1 1 calc R . .
C25 C 0.3904(3) 0.7749(2) 0.63689(18) 0.0561(9) Uani 1 1 d . . .
H25 H 0.4191 0.7894 0.6726 0.067 Uiso 1 1 calc R . .
C26 C 0.3703(2) 0.8270(2) 0.57263(18) 0.0508(8) Uani 1 1 d . . .
H26 H 0.3833 0.8781 0.5643 0.061 Uiso 1 1 calc R . .
C27 C 0.3309(2) 0.80445(19) 0.52007(16) 0.0433(7) Uani 1 1 d . . .
H27 H 0.3180 0.8400 0.4752 0.052 Uiso 1 1 calc R . .
C28 C 0.3216(2) 0.74065(16) 0.37505(14) 0.0321(6) Uani 1 1 d . . .
C29 C 0.4320(2) 0.72708(16) 0.36217(15) 0.0365(7) Uani 1 1 d . . .
H29 H 0.4733 0.6990 0.4003 0.044 Uiso 1 1 calc R . .
C30 C 0.4807(2) 0.75451(16) 0.29406(15) 0.0391(7) Uani 1 1 d . . .
H30 H 0.5558 0.7441 0.2847 0.047 Uiso 1 1 calc R . .
C31 C 0.4204(2) 0.79706(17) 0.23954(16) 0.0426(7) Uani 1 1 d . . .
H31 H 0.4541 0.8161 0.1927 0.051 Uiso 1 1 calc R . .
C32 C 0.3117(2) 0.81224(18) 0.25231(15) 0.0445(7) Uani 1 1 d . . .
H32 H 0.2708 0.8423 0.2145 0.053 Uiso 1 1 calc R . .
C33 C 0.2614(2) 0.78405(17) 0.31976(15) 0.0385(7) Uani 1 1 d . . .
H33 H 0.1863 0.7942 0.3283 0.046 Uiso 1 1 calc R . .
C34 C 0.1183(2) 0.74328(17) 0.47191(15) 0.0369(7) Uani 1 1 d . . .
C35 C 0.0643(2) 0.79959(16) 0.51785(14) 0.0338(6) Uani 1 1 d . . .
H35 H 0.1024 0.8168 0.5458 0.041 Uiso 1 1 calc R . .
C36 C -0.0451(2) 0.83097(17) 0.52330(16) 0.0408(7) Uani 1 1 d . . .
H36 H -0.0820 0.8693 0.5552 0.049 Uiso 1 1 calc R . .
C37 C -0.1004(2) 0.8065(2) 0.48234(17) 0.0524(8) Uani 1 1 d . . .
H37 H -0.1755 0.8278 0.4863 0.063 Uiso 1 1 calc R . .
C38 C -0.0470(3) 0.7511(2) 0.4356(2) 0.0696(11) Uani 1 1 d . . .
H38 H -0.0853 0.7354 0.4066 0.084 Uiso 1 1 calc R . .
C39 C 0.0621(2) 0.7183(2) 0.43089(19) 0.0621(10) Uani 1 1 d . . .
H39 H 0.0986 0.6790 0.3998 0.074 Uiso 1 1 calc R . .
P2 P 0.59707(5) 0.30877(4) 0.96137(4) 0.02673(15) Uani 1 1 d . . .
C40 C 0.63841(19) 0.20175(14) 0.96117(13) 0.0260(5) Uani 1 1 d . . .
C41 C 0.5705(2) 0.15618(15) 0.99726(15) 0.0343(6) Uani 1 1 d . . .
H41 H 0.4997 0.1820 1.0173 0.041 Uiso 1 1 calc R . .
C42 C 0.6064(2) 0.07263(16) 1.00403(15) 0.0384(7) Uani 1 1 d . . .
H42 H 0.5599 0.0414 1.0287 0.046 Uiso 1 1 calc R . .
C43 C 0.7083(2) 0.03505(16) 0.97534(14) 0.0366(7) Uani 1 1 d . . .
H43 H 0.7328 -0.0221 0.9814 0.044 Uiso 1 1 calc R . .
C44 C 0.7753(2) 0.07992(16) 0.93766(15) 0.0386(7) Uani 1 1 d . . .
H44 H 0.8453 0.0536 0.9166 0.046 Uiso 1 1 calc R . .
C45 C 0.7410(2) 0.16345(16) 0.93037(14) 0.0339(6) Uani 1 1 d . . .
H45 H 0.7873 0.1943 0.9045 0.041 Uiso 1 1 calc R . .
C46 C 0.64599(19) 0.32668(15) 1.03647(14) 0.0296(6) Uani 1 1 d . . .
C47 C 0.6728(2) 0.26511(17) 1.09559(15) 0.0409(7) Uani 1 1 d . . .
H47 H 0.6672 0.2130 1.0955 0.049 Uiso 1 1 calc R . .
C48 C 0.7075(3) 0.2805(2) 1.15408(18) 0.0545(9) Uani 1 1 d . . .
H48 H 0.7254 0.2389 1.1944 0.065 Uiso 1 1 calc R . .
C49 C 0.7161(2) 0.3557(2) 1.15412(18) 0.0516(8) Uani 1 1 d . . .
H49 H 0.7417 0.3655 1.1940 0.062 Uiso 1 1 calc R . .
C50 C 0.6879(3) 0.4172(2) 1.09673(18) 0.0537(9) Uani 1 1 d . . .
H50 H 0.6920 0.4696 1.0977 0.064 Uiso 1 1 calc R . .
C51 C 0.6538(2) 0.40238(18) 1.03793(16) 0.0446(7) Uani 1 1 d . . .
H51 H 0.6355 0.4445 0.9980 0.054 Uiso 1 1 calc R . .
C52 C 0.6536(2) 0.35889(16) 0.87733(14) 0.0322(6) Uani 1 1 d . . .
C53 C 0.7618(2) 0.35339(18) 0.86695(16) 0.0423(7) Uani 1 1 d . . .
H53 H 0.8024 0.3278 0.9059 0.051 Uiso 1 1 calc R . .
C54 C 0.8098(2) 0.3849(2) 0.80035(17) 0.0562(9) Uani 1 1 d . . .
H54 H 0.8835 0.3806 0.7933 0.067 Uiso 1 1 calc R . .
C55 C 0.7513(3) 0.4226(2) 0.74407(18) 0.0662(11) Uani 1 1 d . . .
H55 H 0.7847 0.4435 0.6979 0.079 Uiso 1 1 calc R . .
C56 C 0.6439(3) 0.4302(2) 0.75467(18) 0.0680(11) Uani 1 1 d . . .
H56 H 0.6033 0.4575 0.7160 0.082 Uiso 1 1 calc R . .
C57 C 0.5946(2) 0.39827(19) 0.82095(16) 0.0481(8) Uani 1 1 d . . .
H57 H 0.5207 0.4034 0.8277 0.058 Uiso 1 1 calc R . .
C58 C 0.45444(19) 0.34255(14) 0.97522(14) 0.0275(6) Uani 1 1 d . . .
C59 C 0.3993(2) 0.37915(15) 1.03620(15) 0.0356(6) Uani 1 1 d . . .
H59 H 0.4370 0.3874 1.0703 0.043 Uiso 1 1 calc R . .
C60 C 0.2884(2) 0.40351(17) 1.04673(17) 0.0447(8) Uani 1 1 d . . .
H60 H 0.2504 0.4286 1.0881 0.054 Uiso 1 1 calc R . .
C61 C 0.2335(2) 0.39129(16) 0.99734(17) 0.0416(7) Uani 1 1 d . . .
H61 H 0.1580 0.4082 1.0048 0.050 Uiso 1 1 calc R . .
C62 C 0.2881(2) 0.35463(15) 0.93705(16) 0.0380(7) Uani 1 1 d . . .
H62 H 0.2500 0.3466 0.9031 0.046 Uiso 1 1 calc R . .
C63 C 0.3984(2) 0.32960(15) 0.92598(15) 0.0331(6) Uani 1 1 d . . .
H63 H 0.4357 0.3037 0.8849 0.040 Uiso 1 1 calc R . .
P3 P -0.08524(5) -0.17020(4) 0.80772(4) 0.03158(17) Uani 1 1 d . . .
C64 C -0.0366(2) -0.10767(15) 0.72903(14) 0.0328(6) Uani 1 1 d . . .
C65 C 0.0731(2) -0.12288(18) 0.70828(16) 0.0470(8) Uani 1 1 d . . .
H65 H 0.1203 -0.1662 0.7351 0.056 Uiso 1 1 calc R . .
C66 C 0.1128(3) -0.0749(2) 0.64875(17) 0.0534(8) Uani 1 1 d . . .
H66 H 0.1875 -0.0843 0.6354 0.064 Uiso 1 1 calc R . .
C67 C 0.0452(3) -0.01387(19) 0.60894(17) 0.0534(9) Uani 1 1 d . . .
H67 H 0.0733 0.0183 0.5676 0.064 Uiso 1 1 calc R . .
C68 C -0.0632(3) 0.00146(18) 0.62813(17) 0.0525(8) Uani 1 1 d . . .
H68 H -0.1096 0.0439 0.6000 0.063 Uiso 1 1 calc R . .
C69 C -0.1045(2) -0.04520(16) 0.68856(15) 0.0401(7) Uani 1 1 d . . .
H69 H -0.1793 -0.0344 0.7023 0.048 Uiso 1 1 calc R . .
C70 C -0.2264(2) -0.14776(17) 0.81566(15) 0.0387(7) Uani 1 1 d . . .
C71 C -0.2896(2) -0.07339(19) 0.83466(16) 0.0484(8) Uani 1 1 d . . .
H71 H -0.2580 -0.0365 0.8447 0.058 Uiso 1 1 calc R . .
C72 C -0.3995(3) -0.0538(2) 0.83878(18) 0.0662(11) Uani 1 1 d . . .
H72 H -0.4431 -0.0030 0.8510 0.079 Uiso 1 1 calc R . .
C73 C -0.4448(3) -0.1078(3) 0.8252(2) 0.0750(13) Uani 1 1 d . . .
H73 H -0.5198 -0.0939 0.8278 0.090 Uiso 1 1 calc R . .
C74 C -0.3830(3) -0.1822(3) 0.8079(2) 0.0769(12) Uani 1 1 d . . .
H74 H -0.4157 -0.2194 0.7996 0.092 Uiso 1 1 calc R . .
C75 C -0.2734(3) -0.2024(2) 0.80246(18) 0.0560(9) Uani 1 1 d . . .
H75 H -0.2305 -0.2532 0.7899 0.067 Uiso 1 1 calc R . .
C76 C -0.0249(2) -0.27311(16) 0.79473(16) 0.0383(7) Uani 1 1 d . . .
C77 C -0.0131(3) -0.2934(2) 0.72471(19) 0.0668(11) Uani 1 1 d . . .
H77 H -0.0315 -0.2522 0.6841 0.080 Uiso 1 1 calc R . .
C78 C 0.0249(3) -0.3728(2) 0.7145(2) 0.0803(13) Uani 1 1 d . . .
H78 H 0.0329 -0.3865 0.6669 0.096 Uiso 1 1 calc R . .
C79 C 0.0513(3) -0.4323(2) 0.7736(2) 0.0640(10) Uani 1 1 d . . .
H79 H 0.0780 -0.4870 0.7664 0.077 Uiso 1 1 calc R . .
C80 C 0.0396(2) -0.41356(18) 0.8422(2) 0.0538(9) Uani 1 1 d . . .
H80 H 0.0576 -0.4553 0.8825 0.065 Uiso 1 1 calc R . .
C81 C 0.0013(2) -0.33351(16) 0.85349(17) 0.0422(7) Uani 1 1 d . . .
H81 H -0.0068 -0.3205 0.9013 0.051 Uiso 1 1 calc R . .
C82 C -0.0563(2) -0.15177(15) 0.89033(14) 0.0319(6) Uani 1 1 d . . .
C83 C -0.1050(2) -0.18334(16) 0.95840(15) 0.0367(7) Uani 1 1 d . . .
H83 H -0.1547 -0.2120 0.9601 0.044 Uiso 1 1 calc R . .
C84 C -0.0805(2) -0.17267(17) 1.02295(15) 0.0407(7) Uani 1 1 d . . .
H84 H -0.1120 -0.1954 1.0690 0.049 Uiso 1 1 calc R . .
C85 C -0.0107(2) -0.12932(17) 1.02096(16) 0.0422(7) Uani 1 1 d . . .
H85 H 0.0057 -0.1221 1.0656 0.051 Uiso 1 1 calc R . .
C86 C 0.0357(2) -0.09624(18) 0.95398(17) 0.0464(8) Uani 1 1 d . . .
H86 H 0.0830 -0.0656 0.9527 0.056 Uiso 1 1 calc R . .
C87 C 0.0134(2) -0.10760(16) 0.88880(16) 0.0386(7) Uani 1 1 d . . .
H87 H 0.0459 -0.0852 0.8430 0.046 Uiso 1 1 calc R . .

loop_
_atom_site_aniso_label
_atom_site_aniso_U_11
_atom_site_aniso_U_22
_atom_site_aniso_U_33
_atom_site_aniso_U_23
_atom_site_aniso_U_13
_atom_site_aniso_U_12
Cr1 0.0282(2) 0.0315(2) 0.0356(3) -0.00478(19) -0.00196(19) -0.00974(18)
S2 0.0396(4) 0.0330(4) 0.0557(5) 0.0082(3) -0.0161(4) -0.0069(3)
N2 0.0258(14) 0.0303(14) 0.0371(14) -0.0016(11) -0.0032(11) -0.0061(11)
C2 0.0256(17) 0.0263(15) 0.0401(18) -0.0071(13) 0.0035(13) -0.0109(13)
S3 0.0401(5) 0.0570(6) 0.0459(5) -0.0238(4) 0.0084(4) -0.0095(4)
N3 0.0298(13) 0.0342(15) 0.0296(15) -0.0075(13) 0.0019(13) -0.0106(11)
C3 0.0240(16) 0.0316(16) 0.033(2) -0.0061(14) -0.0029(13) -0.0103(13)
S4 0.0370(4) 0.0471(5) 0.0379(4) -0.0144(4) 0.0018(3) -0.0029(3)
N4 0.0260(13) 0.0302(14) 0.0311(15) -0.0050(11) -0.0016(11) -0.0061(10)
C4 0.0243(17) 0.0251(19) 0.0378(18) -0.0011(13) -0.0080(13) -0.0047(14)
S5 0.0343(4) 0.0421(4) 0.0504(5) -0.0035(4) -0.0070(3) -0.0195(3)
N5 0.0293(13) 0.0340(16) 0.0384(15) -0.0057(14) -0.0019(11) -0.0117(13)
C5 0.0244(14) 0.0347(19) 0.0279(15) -0.0051(16) -0.0029(11) -0.0040(14)
S6 0.0408(4) 0.0404(4) 0.0615(5) 0.0002(4) -0.0152(4) -0.0203(4)
N6 0.0289(13) 0.0283(14) 0.0352(13) -0.0047(11) -0.0025(11) -0.0075(10)
C6 0.0262(17) 0.0278(15) 0.0308(16) -0.0027(12) -0.0060(14) -0.0005(12)
P1 0.0272(4) 0.0436(4) 0.0289(4) -0.0089(3) 0.0010(3) -0.0114(3)
C16 0.0427(17) 0.0458(17) 0.0284(15) -0.0084(13) -0.0010(13) -0.0171(14)
C17 0.077(3) 0.064(2) 0.052(2) -0.0179(18) 0.0220(18) -0.039(2)
C18 0.110(4) 0.071(3) 0.055(2) -0.003(2) 0.012(2) -0.056(3)
C19 0.096(3) 0.045(2) 0.068(3) 0.0074(19) -0.018(2) -0.028(2)
C20 0.064(2) 0.046(2) 0.075(3) -0.0035(18) -0.0059(19) -0.0067(18)
C21 0.0441(18) 0.0420(18) 0.0479(19) -0.0013(14) -0.0016(15) -0.0114(14)
C22 0.0260(14) 0.0429(17) 0.0306(15) -0.0123(13) -0.0006(11) -0.0059(12)
C23 0.055(2) 0.0462(19) 0.0368(17) -0.0111(14) -0.0073(15) -0.0089(15)
C24 0.082(3) 0.061(2) 0.041(2) -0.0151(17) -0.0209(18) -0.007(2)
C25 0.054(2) 0.070(2) 0.048(2) -0.0292(19) -0.0134(16) -0.0073(18)
C26 0.0432(19) 0.061(2) 0.057(2) -0.0247(18) -0.0005(16) -0.0203(16)
C27 0.0395(17) 0.055(2) 0.0402(18) -0.0084(15) -0.0039(14) -0.0199(15)
C28 0.0289(14) 0.0371(15) 0.0295(15) -0.0088(12) -0.0006(11) -0.0082(12)
C29 0.0289(15) 0.0402(16) 0.0363(16) -0.0016(13) -0.0039(12) -0.0076(12)
C30 0.0278(15) 0.0421(17) 0.0421(17) -0.0076(14) 0.0060(13) -0.0088(12)
C31 0.0442(18) 0.0460(18) 0.0336(17) -0.0085(14) 0.0068(14) -0.0136(14)
C32 0.0467(19) 0.055(2) 0.0294(16) -0.0027(14) -0.0100(14) -0.0105(15)
C33 0.0285(15) 0.0510(18) 0.0351(16) -0.0117(13) -0.0037(12) -0.0075(13)
C34 0.0262(14) 0.0547(18) 0.0315(15) -0.0109(13) 0.0014(12) -0.0148(13)
C35 0.0314(15) 0.0403(16) 0.0297(15) -0.0039(12) -0.0040(12) -0.0115(12)
C36 0.0340(16) 0.0447(18) 0.0384(17) -0.0074(13) -0.0017(13) -0.0054(13)
C37 0.0270(16) 0.078(2) 0.049(2) -0.0133(18) -0.0003(14) -0.0120(16)
C38 0.0338(18) 0.122(3) 0.069(2) -0.048(2) -0.0020(17) -0.027(2)
C39 0.0366(18) 0.098(3) 0.065(2) -0.051(2) 0.0059(16) -0.0226(18)
P2 0.0240(3) 0.0257(4) 0.0287(4) -0.0031(3) -0.0042(3) -0.0052(3)
C40 0.0257(13) 0.0277(14) 0.0228(13) -0.0048(10) -0.0072(10) -0.0021(11)
C41 0.0274(14) 0.0308(15) 0.0397(16) -0.0052(12) -0.0030(12) -0.0027(11)
C42 0.0384(16) 0.0287(15) 0.0436(17) 0.0004(12) -0.0041(13) -0.0085(12)
C43 0.0430(17) 0.0264(14) 0.0337(16) -0.0043(12) -0.0087(13) 0.0008(12)
C44 0.0327(15) 0.0362(16) 0.0363(16) -0.0098(13) -0.0032(12) 0.0063(12)
C45 0.0287(14) 0.0369(16) 0.0323(15) -0.0049(12) -0.0017(12) -0.0059(12)
C46 0.0272(14) 0.0316(15) 0.0290(14) -0.0071(11) -0.0013(11) -0.0075(11)
C47 0.0504(18) 0.0320(16) 0.0401(17) -0.0090(13) -0.0150(14) -0.0041(13)
C48 0.065(2) 0.053(2) 0.047(2) -0.0132(16) -0.0271(17) -0.0041(17)
C49 0.050(2) 0.071(2) 0.044(2) -0.0246(18) -0.0083(15) -0.0210(17)
C50 0.066(2) 0.057(2) 0.052(2) -0.0211(17) 0.0052(17) -0.0387(18)
C51 0.060(2) 0.0409(18) 0.0385(17) -0.0049(14) -0.0044(15) -0.0250(15)
C52 0.0296(14) 0.0349(15) 0.0308(15) -0.0006(12) -0.0050(11) -0.0101(12)
C53 0.0322(16) 0.0532(19) 0.0410(18) 0.0059(14) -0.0123(13) -0.0158(14)
C54 0.0305(17) 0.087(3) 0.047(2) 0.0070(18) -0.0030(14) -0.0244(17)
C55 0.046(2) 0.102(3) 0.044(2) 0.0206(19) -0.0065(16) -0.033(2)
C56 0.043(2) 0.107(3) 0.046(2) 0.027(2) -0.0159(16) -0.029(2)
C57 0.0308(16) 0.065(2) 0.0424(18) 0.0123(15) -0.0104(13) -0.0159(15)
C58 0.0240(13) 0.0207(13) 0.0327(15) 0.0000(11) -0.0028(11) -0.0031(10)
C59 0.0335(15) 0.0322(15) 0.0353(16) -0.0020(12) -0.0045(12) -0.0038(12)
C60 0.0359(17) 0.0407(17) 0.0457(19) -0.0108(14) 0.0057(14) 0.0005(13)
C61 0.0256(15) 0.0320(16) 0.060(2) -0.0027(14) -0.0012(14) -0.0038(12)
C62 0.0280(15) 0.0304(15) 0.0560(19) -0.0060(13) -0.0102(13) -0.0070(12)
C63 0.0297(14) 0.0270(14) 0.0415(16) -0.0081(12) -0.0037(12) -0.0057(11)
P3 0.0291(4) 0.0273(4) 0.0328(4) -0.0044(3) -0.0019(3) -0.0023(3)
C64 0.0374(16) 0.0294(14) 0.0293(15) -0.0064(11) -0.0027(12) -0.0066(12)
C65 0.0375(17) 0.0502(19) 0.0430(18) -0.0044(15) 0.0003(14) -0.0037(14)
C66 0.048(2) 0.059(2) 0.049(2) -0.0104(17) 0.0099(16) -0.0197(17)
C67 0.072(2) 0.048(2) 0.0424(19) -0.0024(15) 0.0028(17) -0.0294(18)
C68 0.070(2) 0.0401(18) 0.0447(19) 0.0066(15) -0.0159(17) -0.0154(16)
C69 0.0427(17) 0.0359(16) 0.0398(17) -0.0047(13) -0.0073(13) -0.0085(13)
C70 0.0318(15) 0.0455(18) 0.0334(16) -0.0060(13) -0.0021(12) -0.0054(13)
C71 0.0378(17) 0.052(2) 0.0416(18) -0.0068(15) -0.0016(14) 0.0038(14)
C72 0.042(2) 0.081(3) 0.044(2) 0.0011(19) 0.0031(16) 0.0128(19)
C73 0.033(2) 0.124(4) 0.054(2) 0.006(2) -0.0058(17) -0.017(2)
C74 0.051(2) 0.117(4) 0.073(3) -0.020(3) -0.003(2) -0.039(2)
C75 0.0432(19) 0.067(2) 0.060(2) -0.0163(18) 0.0007(16) -0.0197(17)
C76 0.0364(16) 0.0299(15) 0.0418(17) -0.0073(13) 0.0044(13) -0.0052(12)
C77 0.100(3) 0.040(2) 0.044(2) -0.0101(16) 0.0076(19) -0.0075(19)
C78 0.123(4) 0.049(2) 0.055(2) -0.0236(19) 0.018(2) -0.013(2)
C79 0.061(2) 0.0364(19) 0.079(3) -0.0184(19) 0.0162(19) -0.0028(16)
C80 0.055(2) 0.0317(17) 0.068(2) -0.0013(16) -0.0062(17) -0.0092(15)
C81 0.0404(17) 0.0317(16) 0.0482(19) -0.0042(13) -0.0039(14) -0.0045(13)
C82 0.0284(14) 0.0260(14) 0.0335(15) -0.0019(11) -0.0035(11) 0.0005(11)
C83 0.0308(15) 0.0349(16) 0.0392(17) -0.0029(13) -0.0017(12) -0.0061(12)
C84 0.0383(17) 0.0406(17) 0.0313(16) 0.0003(13) 0.0007(13) -0.0020(13)
C85 0.0406(17) 0.0466(18) 0.0350(17) -0.0050(14) -0.0091(13) -0.0049(14)
C86 0.0470(19) 0.0482(19) 0.0461(19) -0.0059(15) -0.0079(15) -0.0169(15)
C87 0.0395(17) 0.0383(16) 0.0349(16) 0.0002(13) -0.0039(13) -0.0115(13)

loop_
_atom_type_symbol
_atom_type_description
_atom_type_scat_dispersion_real
_atom_type_scat_dispersion_imag
_atom_type_scat_source
C C 0.0033 0.0016 'International Tables Vol C Tables 4.2.6.8 and 6.1.1.4'
H H 0.0000 0.0000 'International Tables Vol C Tables 4.2.6.8 and 6.1.1.4'
Cr Cr 0.3209 0.6236 'International Tables Vol C Tables 4.2.6.8 and 6.1.1.4'
N N 0.0061 0.0033 'International Tables Vol C Tables 4.2.6.8 and 6.1.1.4'
O O 0.0106 0.0060 'International Tables Vol C Tables 4.2.6.8 and 6.1.1.4'
P P 0.1023 0.0942 'International Tables Vol C Tables 4.2.6.8 and 6.1.1.4'
S S 0.1246 0.1234 'International Tables Vol C Tables 4.2.6.8 and 6.1.1.4'

loop_
_geom_angle_atom_site_label_1
_geom_angle_atom_site_label_2
_geom_angle_atom_site_label_3
_geom_angle
_geom_angle_site_symmetry_1
_geom_angle_site_symmetry_3
_geom_angle_publ_flag
N9 Cr1 N11 90(4) . . ?
N9 Cr1 N8 83(6) . . ?
N11 Cr1 N8 90(6) . . ?
N9 Cr1 N7 101.1(14) . . ?
N11 Cr1 N7 90(4) . . ?
N8 Cr1 N7 176(5) . . ?
N9 Cr1 N10 167(3) . . ?
N11 Cr1 N10 88(5) . . ?
N8 Cr1 N10 85(6) . . ?
N7 Cr1 N10 91(3) . . ?
N9 Cr1 N12 89(7) . . ?
N11 Cr1 N12 177(6) . . ?
N8 Cr1 N12 88(7) . . ?
N7 Cr1 N12 93(5) . . ?
N10 Cr1 N12 93(7) . . ?
N9 Cr1 N1 95.0(15) . . ?
N11 Cr1 N1 82(4) . . ?
N8 Cr1 N1 171(5) . . ?
N7 Cr1 N1 10.3(5) . . ?
N10 Cr1 N1 97(3) . . ?
N12 Cr1 N1 101(5) . . ?
N9 Cr1 N6 90.7(15) . . ?
N11 Cr1 N6 178(4) . . ?
N8 Cr1 N6 88(5) . . ?
N7 Cr1 N6 92.03(15) . . ?
N10 Cr1 N6 91(3) . . ?
N12 Cr1 N6 1(6) . . ?
N1 Cr1 N6 100.5(4) . . ?
N9 Cr1 N4 166.7(14) . . ?
N11 Cr1 N4 89(4) . . ?
N8 Cr1 N4 84(5) . . ?
N7 Cr1 N4 92.19(17) . . ?
N10 Cr1 N4 2(3) . . ?
N12 Cr1 N4 91(7) . . ?
N1 Cr1 N4 98.0(5) . . ?
N6 Cr1 N4 89.81(18) . . ?
N9 Cr1 N3 7.5(15) . . ?
N11 Cr1 N3 92(4) . . ?
N8 Cr1 N3 90(5) . . ?
N7 Cr1 N3 93.94(15) . . ?
N10 Cr1 N3 175(3) . . ?
N12 Cr1 N3 88(7) . . ?
N1 Cr1 N3 88.2(5) . . ?
N6 Cr1 N3 88.94(17) . . ?
N4 Cr1 N3 173.78(16) . . ?
N9 Cr1 N5 87.8(15) . . ?
N11 Cr1 N5 5(4) . . ?
N8 Cr1 N5 85(5) . . ?
N7 Cr1 N5 94.45(15) . . ?
N10 Cr1 N5 89(3) . . ?
N12 Cr1 N5 173(5) . . ?
N1 Cr1 N5 85.9(4) . . ?
N6 Cr1 N5 173.51(14) . . ?
N4 Cr1 N5 90.12(17) . . ?
N3 Cr1 N5 90.44(16) . . ?
N9 Cr1 N2 80.5(14) . . ?
N11 Cr1 N2 91(4) . . ?
N8 Cr1 N2 3(5) . . ?
N7 Cr1 N2 177.92(15) . . ?
N10 Cr1 N2 87(3) . . ?
N12 Cr1 N2 86(5) . . ?
N1 Cr1 N2 171.7(4) . . ?
N6 Cr1 N2 86.62(14) . . ?
N4 Cr1 N2 86.23(15) . . ?
N3 Cr1 N2 87.62(14) . . ?
N5 Cr1 N2 86.91(14) . . ?
O1 N7 Cr1 177.1(3) . . ?
O2 N8 Cr1 176(5) . . ?
O3 N9 Cr1 164.4(14) . . ?
O4 N10 Cr1 175(3) . . ?
O5 N11 Cr1 177(4) . . ?
O6 N12 Cr1 171(5) . . ?
C1 S1 C13 136.3(5) . . ?
C1 S1 H13B 116.1 . . ?
C13 S1 H13B 22.2 . . ?
C1 N1 Cr1 161.9(7) . . ?
N1 C1 S1 179.3 . . ?
C2 N2 Cr1 173.3(2) . . ?
N2 C2 S2 178.6(3) . . ?
C3 N3 Cr1 177.0(2) . . ?
N3 C3 S3 179.7(3) . . ?
C4 N4 Cr1 175.3(2) . . ?
N4 C4 S4 179.0(3) . . ?
C5 N5 Cr1 177.0(3) . . ?
N5 C5 S5 179.0(3) . . ?
C6 N6 Cr1 178.8(2) . . ?
N6 C6 S6 179.4(3) . . ?
H7D C7A H7E 79.8 . . ?
H7D C7A H7F 121.2 . . ?
H7E C7A H7F 94.5 . . ?
O7A C8A C7A 121.4 . . ?
O7A C8A C9A 120.9 . . ?
C7A C8A C9A 117.7 . . ?
H9D C9A H9E 78.8 . . ?
H9D C9A H9F 94.4 . . ?
H9E C9A H9F 126.9 . . ?
C8B C7B H7A 94.8 . . ?
C8B C7B H7B 144.2 . . ?
C8B C7B H7C 91.0 . . ?
C8B C7B H7D 112.8 . . ?
C8B C7B H7E 108.5 . . ?
H7D C7B H7E 108.8 . . ?
C8B C7B H7F 108.6 . . ?
H7D C7B H7F 108.6 . . ?
H7E C7B H7F 109.6 . . ?
O7B C8B C7B 121.4 . . ?
O7B C8B C9B 120.9 . . ?
C7B C8B C9B 117.7 . . ?
C8B C9B H9A 128.9 . . ?
C8B C9B H9B 103.0 . . ?
C8B C9B H9C 97.5 . . ?
C8B C9B H9D 108.8 . . ?
C8B C9B H9E 108.6 . . ?
H9D C9B H9E 109.6 . . ?
C8B C9B H9F 112.6 . . ?
H9D C9B H9F 108.6 . . ?
H9E C9B H9F 108.7 . . ?
H10E C10A H10F 98.0 . . ?
O8A C11A C10A 121.4 . . ?
O8A C11A C12A 120.9 . . ?
C10A C11A C12A 117.7 . . ?
H12D C12A H12E 99.1 . . ?
H12D C12A H12F 93.8 . . ?
H12E C12A H12F 76.4 . . ?
C11B C10B H10A 118.7 . . ?
C11B C10B H10C 96.8 . . ?
C11B C10B H10D 112.8 . . ?
C11B C10B H10E 108.5 . . ?
H10D C10B H10E 108.8 . . ?
C11B C10B H10F 108.6 . . ?
H10D C10B H10F 108.6 . . ?
H10E C10B H10F 109.6 . . ?
O8B C11B C10B 121.4 . . ?
O8B C11B C12B 120.9 . . ?
C10B C11B C12B 117.7 . . ?
C11B C12B H12A 85.9 . . ?
C11B C12B H12B 100.8 . . ?
C11B C12B H12C 103.1 . . ?
C11B C12B H12D 108.8 . . ?
C11B C12B H12E 108.6 . . ?
H12D C12B H12E 109.6 . . ?
C11B C12B H12F 112.6 . . ?
H12D C12B H12F 108.6 . . ?
H12E C12B H12F 108.7 . . ?
C14 C13 S1 144.2(6) . . ?
C14 C13 H13A 112.8 . . ?
S1 C13 H13A 89.8 . . ?
C14 C13 H13B 108.5 . . ?
S1 C13 H13B 36.0 . . ?
H13A C13 H13B 108.8 . . ?
C14 C13 H13C 108.6 . . ?
S1 C13 H13C 88.3 . . ?
H13A C13 H13C 108.6 . . ?
H13B C13 H13C 109.6 . . ?
O9 C14 C13 121.4 . . ?
O9 C14 C15 120.9 . . ?
C13 C14 C15 117.7 . . ?
C14 C15 H15A 108.8 . . ?
C14 C15 H15B 108.6 . . ?
H15A C15 H15B 109.6 . . ?
C14 C15 H15C 112.6 . . ?
H15A C15 H15C 108.6 . . ?
H15B C15 H15C 108.7 . . ?
C34 P1 C16 108.27(13) . . ?
C34 P1 C28 110.66(13) . . ?
C16 P1 C28 110.97(12) . . ?
C34 P1 C22 110.14(12) . . ?
C16 P1 C22 109.34(13) . . ?
C28 P1 C22 107.45(13) . . ?
C21 C16 C17 119.1(3) . . ?
C21 C16 P1 121.0(2) . . ?
C17 C16 P1 119.8(2) . . ?
C18 C17 C16 120.2(3) . . ?
C18 C17 H17 119.9 . . ?
C16 C17 H17 119.9 . . ?
C19 C18 C17 120.2(3) . . ?
C19 C18 H18 119.9 . . ?
C17 C18 H18 119.9 . . ?
C18 C19 C20 119.9(3) . . ?
C18 C19 H19 120.0 . . ?
C20 C19 H19 120.0 . . ?
C19 C20 C21 120.6(3) . . ?
C19 C20 H20 119.7 . . ?
C21 C20 H20 119.7 . . ?
C20 C21 C16 119.9(3) . . ?
C20 C21 H21 120.0 . . ?
C16 C21 H21 120.0 . . ?
C23 C22 C27 119.7(3) . . ?
C23 C22 P1 120.3(2) . . ?
C27 C22 P1 120.0(2) . . ?
C22 C23 C24 119.2(3) . . ?
C22 C23 H23 120.4 . . ?
C24 C23 H23 120.4 . . ?
C25 C24 C23 120.8(3) . . ?
C25 C24 H24 119.6 . . ?
C23 C24 H24 119.6 . . ?
C24 C25 C26 120.1(3) . . ?
C24 C25 H25 119.9 . . ?
C26 C25 H25 119.9 . . ?
C25 C26 C27 119.5(3) . . ?
C25 C26 H26 120.3 . . ?
C27 C26 H26 120.3 . . ?
C22 C27 C26 120.6(3) . . ?
C22 C27 H27 119.7 . . ?
C26 C27 H27 119.7 . . ?
C33 C28 C29 119.7(2) . . ?
C33 C28 P1 120.9(2) . . ?
C29 C28 P1 119.3(2) . . ?
C30 C29 C28 119.9(3) . . ?
C30 C29 H29 120.1 . . ?
C28 C29 H29 120.1 . . ?
C31 C30 C29 119.9(3) . . ?
C31 C30 H30 120.0 . . ?
C29 C30 H30 120.0 . . ?
C32 C31 C30 120.5(3) . . ?
C32 C31 H31 119.7 . . ?
C30 C31 H31 119.7 . . ?
C31 C32 C33 120.5(3) . . ?
C31 C32 H32 119.7 . . ?
C33 C32 H32 119.7 . . ?
C32 C33 C28 119.4(3) . . ?
C32 C33 H33 120.3 . . ?
C28 C33 H33 120.3 . . ?
C35 C34 C39 119.7(3) . . ?
C35 C34 P1 121.3(2) . . ?
C39 C34 P1 119.0(2) . . ?
C34 C35 C36 120.3(3) . . ?
C34 C35 H35 119.8 . . ?
C36 C35 H35 119.8 . . ?
C37 C36 C35 119.9(3) . . ?
C37 C36 H36 120.1 . . ?
C35 C36 H36 120.1 . . ?
C36 C37 C38 120.3(3) . . ?
C36 C37 H37 119.9 . . ?
C38 C37 H37 119.9 . . ?
C37 C38 C39 120.1(3) . . ?
C37 C38 H38 119.9 . . ?
C39 C38 H38 119.9 . . ?
C38 C39 C34 119.7(3) . . ?
C38 C39 H39 120.2 . . ?
C34 C39 H39 120.2 . . ?
C52 P2 C46 108.57(13) . . ?
C52 P2 C58 112.33(12) . . ?
C46 P2 C58 109.65(12) . . ?
C52 P2 C40 110.09(12) . . ?
C46 P2 C40 107.75(11) . . ?
C58 P2 C40 108.35(11) . . ?
C41 C40 C45 119.6(2) . . ?
C41 C40 P2 119.64(19) . . ?
C45 C40 P2 120.5(2) . . ?
C40 C41 C42 119.7(2) . . ?
C40 C41 H41 120.1 . . ?
C42 C41 H41 120.1 . . ?
C43 C42 C41 120.5(3) . . ?
C43 C42 H42 119.8 . . ?
C41 C42 H42 119.8 . . ?
C42 C43 C44 120.2(3) . . ?
C42 C43 H43 119.9 . . ?
C44 C43 H43 119.9 . . ?
C43 C44 C45 120.2(3) . . ?
C43 C44 H44 119.9 . . ?
C45 C44 H44 119.9 . . ?
C44 C45 C40 119.8(3) . . ?
C44 C45 H45 120.1 . . ?
C40 C45 H45 120.1 . . ?
C51 C46 C47 119.3(3) . . ?
C51 C46 P2 120.3(2) . . ?
C47 C46 P2 120.4(2) . . ?
C48 C47 C46 119.7(3) . . ?
C48 C47 H47 120.2 . . ?
C46 C47 H47 120.2 . . ?
C49 C48 C47 120.3(3) . . ?
C49 C48 H48 119.9 . . ?
C47 C48 H48 119.9 . . ?
C48 C49 C50 120.5(3) . . ?
C48 C49 H49 119.8 . . ?
C50 C49 H49 119.8 . . ?
C51 C50 C49 119.7(3) . . ?
C51 C50 H50 120.1 . . ?
C49 C50 H50 120.1 . . ?
C50 C51 C46 120.6(3) . . ?
C50 C51 H51 119.7 . . ?
C46 C51 H51 119.7 . . ?
C57 C52 C53 119.5(2) . . ?
C57 C52 P2 121.6(2) . . ?
C53 C52 P2 118.8(2) . . ?
C54 C53 C52 120.2(3) . . ?
C54 C53 H53 119.9 . . ?
C52 C53 H53 119.9 . . ?
C55 C54 C53 120.1(3) . . ?
C55 C54 H54 119.9 . . ?
C53 C54 H54 119.9 . . ?
C54 C55 C56 119.9(3) . . ?
C54 C55 H55 120.0 . . ?
C56 C55 H55 120.0 . . ?
C55 C56 C57 120.7(3) . . ?
C55 C56 H56 119.6 . . ?
C57 C56 H56 119.6 . . ?
C56 C57 C52 119.5(3) . . ?
C56 C57 H57 120.2 . . ?
C52 C57 H57 120.2 . . ?
C59 C58 C63 119.8(2) . . ?
C59 C58 P2 120.3(2) . . ?
C63 C58 P2 119.79(19) . . ?
C58 C59 C60 119.4(3) . . ?
C58 C59 H59 120.3 . . ?
C60 C59 H59 120.3 . . ?
C61 C60 C59 120.4(3) . . ?
C61 C60 H60 119.8 . . ?
C59 C60 H60 119.8 . . ?
C60 C61 C62 120.3(3) . . ?
C60 C61 H61 119.9 . . ?
C62 C61 H61 119.9 . . ?
C61 C62 C63 120.1(3) . . ?
C61 C62 H62 119.9 . . ?
C63 C62 H62 119.9 . . ?
C62 C63 C58 120.0(3) . . ?
C62 C63 H63 120.0 . . ?
C58 C63 H63 120.0 . . ?
C70 P3 C82 107.51(13) . . ?
C70 P3 C76 109.29(14) . . ?
C82 P3 C76 111.50(13) . . ?
C70 P3 C64 110.03(13) . . ?
C82 P3 C64 110.57(13) . . ?
C76 P3 C64 107.94(13) . . ?
C69 C64 C65 119.4(3) . . ?
C69 C64 P3 122.0(2) . . ?
C65 C64 P3 118.6(2) . . ?
C66 C65 C64 119.9(3) . . ?
C66 C65 H65 120.1 . . ?
C64 C65 H65 120.1 . . ?
C67 C66 C65 120.2(3) . . ?
C67 C66 H66 119.9 . . ?
C65 C66 H66 119.9 . . ?
C66 C67 C68 120.7(3) . . ?
C66 C67 H67 119.6 . . ?
C68 C67 H67 119.6 . . ?
C67 C68 C69 119.9(3) . . ?
C67 C68 H68 120.1 . . ?
C69 C68 H68 120.1 . . ?
C68 C69 C64 119.9(3) . . ?
C68 C69 H69 120.1 . . ?
C64 C69 H69 120.1 . . ?
C75 C70 C71 120.1(3) . . ?
C75 C70 P3 121.3(2) . . ?
C71 C70 P3 118.6(2) . . ?
C72 C71 C70 119.4(3) . . ?
C72 C71 H71 120.3 . . ?
C70 C71 H71 120.3 . . ?
C73 C72 C71 120.0(3) . . ?
C73 C72 H72 120.0 . . ?
C71 C72 H72 120.0 . . ?
C72 C73 C74 121.0(3) . . ?
C72 C73 H73 119.5 . . ?
C74 C73 H73 119.5 . . ?
C73 C74 C75 119.9(4) . . ?
C73 C74 H74 120.0 . . ?
C75 C74 H74 120.0 . . ?
C74 C75 C70 119.6(3) . . ?
C74 C75 H75 120.2 . . ?
C70 C75 H75 120.2 . . ?
C81 C76 C77 119.4(3) . . ?
C81 C76 P3 121.3(2) . . ?
C77 C76 P3 119.1(2) . . ?
C78 C77 C76 120.3(3) . . ?
C78 C77 H77 119.9 . . ?
C76 C77 H77 119.9 . . ?
C77 C78 C79 119.6(3) . . ?
C77 C78 H78 120.2 . . ?
C79 C78 H78 120.2 . . ?
C80 C79 C78 120.9(3) . . ?
C80 C79 H79 119.5 . . ?
C78 C79 H79 119.5 . . ?
C79 C80 C81 120.2(3) . . ?
C79 C80 H80 119.9 . . ?
C81 C80 H80 119.9 . . ?
C76 C81 C80 119.6(3) . . ?
C76 C81 H81 120.2 . . ?
C80 C81 H81 120.2 . . ?
C87 C82 C83 119.3(3) . . ?
C87 C82 P3 121.8(2) . . ?
C83 C82 P3 118.9(2) . . ?
C84 C83 C82 119.9(3) . . ?
C84 C83 H83 120.0 . . ?
C82 C83 H83 120.0 . . ?
C85 C84 C83 120.4(3) . . ?
C85 C84 H84 119.8 . . ?
C83 C84 H84 119.8 . . ?
C84 C85 C86 120.0(3) . . ?
C84 C85 H85 120.0 . . ?
C86 C85 H85 120.0 . . ?
C85 C86 C87 120.3(3) . . ?
C85 C86 H86 119.9 . . ?
C87 C86 H86 119.9 . . ?
C86 C87 C82 120.1(3) . . ?
C86 C87 H87 120.0 . . ?
C82 C87 H87 120.0 . . ?

loop_
_geom_bond_atom_site_label_1
_geom_bond_atom_site_label_2
_geom_bond_distance
_geom_bond_site_symmetry_2
_geom_bond_publ_flag
Cr1 N9 1.699(10) . ?
Cr1 N11 1.703(8) . ?
Cr1 N8 1.702(8) . ?
Cr1 N7 1.708(2) . ?
Cr1 N10 1.712(7) . ?
Cr1 N12 1.704(9) . ?
Cr1 N1 1.900(6) . ?
Cr1 N6 2.014(2) . ?
Cr1 N4 2.015(2) . ?
Cr1 N3 2.015(2) . ?
Cr1 N5 2.020(2) . ?
Cr1 N2 2.069(2) . ?
O1 N7 1.1869(14) . ?
O2 N8 1.1945 . ?
O3 N9 1.1775 . ?
O4 N10 1.1798 . ?
O5 N11 1.1926 . ?
O6 N12 1.2015 . ?
S1 C1 1.6281 . ?
S1 C13 2.150(9) . ?
S1 H13B 1.4854 . ?
N1 C1 1.1601 . ?
S2 C2 1.633(3) . ?
N2 C2 1.153(3) . ?
S3 C3 1.614(3) . ?
N3 C3 1.163(3) . ?
S4 C4 1.621(3) . ?
N4 C4 1.164(3) . ?
S5 C5 1.631(3) . ?
N5 C5 1.158(3) . ?
S6 C6 1.623(3) . ?
N6 C6 1.162(3) . ?
O7A C8A 1.2008 . ?
C7A C8A 1.4757 . ?
C7A H7A 0.8867 . ?
C7A H7B 0.9572 . ?
C7A H7C 0.9593 . ?
C7A H7D 0.9763 . ?
C7A H7E 1.3234 . ?
C7A H7F 0.7405 . ?
C8A C9A 1.4889 . ?
C9A H9A 0.9640 . ?
C9A H9B 0.9613 . ?
C9A H9C 1.0534 . ?
C9A H9D 1.3892 . ?
C9A H9E 1.0565 . ?
C9A H9F 0.7695 . ?
O7B C8B 1.2009 . ?
C7B C8B 1.4757 . ?
C7B H7A 1.0482 . ?
C7B H7B 0.6675 . ?
C7B H7C 1.2856 . ?
C7B H7D 0.8866 . ?
C7B H7E 0.9573 . ?
C7B H7F 0.9592 . ?
C8B C9B 1.4889 . ?
C9B H9A 0.7717 . ?
C9B H9B 0.9789 . ?
C9B H9C 1.5021 . ?
C9B H9D 0.9641 . ?
C9B H9E 0.9613 . ?
C9B H9F 1.0534 . ?
O8A C11A 1.2008 . ?
C10A C11A 1.4758 . ?
C10A H10A 0.8866 . ?
C10A H10B 0.9572 . ?
C10A H10C 0.9593 . ?
C10A H10E 0.8436 . ?
C10A H10F 1.2071 . ?
C11A C12A 1.4890 . ?
C12A H12A 0.9640 . ?
C12A H12B 0.9613 . ?
C12A H12C 1.0534 . ?
C12A H12D 0.7765 . ?
C12A H12E 1.2513 . ?
C12A H12F 1.3923 . ?
O8B C11B 1.2008 . ?
C10B C11B 1.4757 . ?
C10B H10A 0.6539 . ?
C10B H10C 1.3466 . ?
C10B H10D 0.8866 . ?
C10B H10E 0.9572 . ?
C10B H10F 0.9593 . ?
C11B C12B 1.4890 . ?
C12B H12A 1.3039 . ?
C12B H12B 0.6459 . ?
C12B H12C 1.0317 . ?
C12B H12D 0.9640 . ?
C12B H12E 0.9613 . ?
C12B H12F 1.0534 . ?
O9 C14 1.2009 . ?
C13 C14 1.4757 . ?
C13 H13A 0.8866 . ?
C13 H13B 0.9572 . ?
C13 H13C 0.9593 . ?
C14 C15 1.4889 . ?
C15 H15A 0.9640 . ?
C15 H15B 0.9612 . ?
C15 H15C 1.0534 . ?
P1 C34 1.790(3) . ?
P1 C16 1.792(3) . ?
P1 C28 1.793(3) . ?
P1 C22 1.799(3) . ?
C16 C21 1.382(4) . ?
C16 C17 1.390(4) . ?
C17 C18 1.378(5) . ?
C17 H17 0.9500 . ?
C18 C19 1.367(5) . ?
C18 H18 0.9500 . ?
C19 C20 1.372(5) . ?
C19 H19 0.9500 . ?
C20 C21 1.378(4) . ?
C20 H20 0.9500 . ?
C21 H21 0.9500 . ?
C22 C23 1.379(4) . ?
C22 C27 1.381(4) . ?
C23 C24 1.392(4) . ?
C23 H23 0.9500 . ?
C24 C25 1.367(5) . ?
C24 H24 0.9500 . ?
C25 C26 1.374(4) . ?
C25 H25 0.9500 . ?
C26 C27 1.386(4) . ?
C26 H26 0.9500 . ?
C27 H27 0.9500 . ?
C28 C33 1.390(4) . ?
C28 C29 1.400(3) . ?
C29 C30 1.378(4) . ?
C29 H29 0.9500 . ?
C30 C31 1.377(4) . ?
C30 H30 0.9500 . ?
C31 C32 1.375(4) . ?
C31 H31 0.9500 . ?
C32 C33 1.382(4) . ?
C32 H32 0.9500 . ?
C33 H33 0.9500 . ?
C34 C35 1.383(4) . ?
C34 C39 1.394(4) . ?
C35 C36 1.384(4) . ?
C35 H35 0.9500 . ?
C36 C37 1.379(4) . ?
C36 H36 0.9500 . ?
C37 C38 1.381(4) . ?
C37 H37 0.9500 . ?
C38 C39 1.385(4) . ?
C38 H38 0.9500 . ?
C39 H39 0.9500 . ?
P2 C52 1.790(3) . ?
P2 C46 1.792(3) . ?
P2 C58 1.794(3) . ?
P2 C40 1.799(3) . ?
C40 C41 1.387(3) . ?
C40 C45 1.392(3) . ?
C41 C42 1.390(4) . ?
C41 H41 0.9500 . ?
C42 C43 1.369(4) . ?
C42 H42 0.9500 . ?
C43 C44 1.378(4) . ?
C43 H43 0.9500 . ?
C44 C45 1.389(4) . ?
C44 H44 0.9500 . ?
C45 H45 0.9500 . ?
C46 C51 1.383(4) . ?
C46 C47 1.399(4) . ?
C47 C48 1.381(4) . ?
C47 H47 0.9500 . ?
C48 C49 1.373(4) . ?
C48 H48 0.9500 . ?
C49 C50 1.379(4) . ?
C49 H49 0.9500 . ?
C50 C51 1.377(4) . ?
C50 H50 0.9500 . ?
C51 H51 0.9500 . ?
C52 C57 1.383(4) . ?
C52 C53 1.398(4) . ?
C53 C54 1.377(4) . ?
C53 H53 0.9500 . ?
C54 C55 1.373(4) . ?
C54 H54 0.9500 . ?
C55 C56 1.380(4) . ?
C55 H55 0.9500 . ?
C56 C57 1.383(4) . ?
C56 H56 0.9500 . ?
C57 H57 0.9500 . ?
C58 C59 1.394(3) . ?
C58 C63 1.397(4) . ?
C59 C60 1.395(4) . ?
C59 H59 0.9500 . ?
C60 C61 1.381(4) . ?
C60 H60 0.9500 . ?
C61 C62 1.382(4) . ?
C61 H61 0.9500 . ?
C62 C63 1.387(3) . ?
C62 H62 0.9500 . ?
C63 H63 0.9500 . ?
P3 C70 1.787(3) . ?
P3 C82 1.788(3) . ?
P3 C76 1.791(3) . ?
P3 C64 1.793(3) . ?
C64 C69 1.386(4) . ?
C64 C65 1.395(4) . ?
C65 C66 1.379(4) . ?
C65 H65 0.9500 . ?
C66 C67 1.364(4) . ?
C66 H66 0.9500 . ?
C67 C68 1.377(4) . ?
C67 H67 0.9500 . ?
C68 C69 1.385(4) . ?
C68 H68 0.9500 . ?
C69 H69 0.9500 . ?
C70 C75 1.395(4) . ?
C70 C71 1.396(4) . ?
C71 C72 1.391(4) . ?
C71 H71 0.9500 . ?
C72 C73 1.372(5) . ?
C72 H72 0.9500 . ?
C73 C74 1.381(5) . ?
C73 H73 0.9500 . ?
C74 C75 1.386(4) . ?
C74 H74 0.9500 . ?
C75 H75 0.9500 . ?
C76 C81 1.382(4) . ?
C76 C77 1.400(4) . ?
C77 C78 1.376(4) . ?
C77 H77 0.9500 . ?
C78 C79 1.378(5) . ?
C78 H78 0.9500 . ?
C79 C80 1.364(5) . ?
C79 H79 0.9500 . ?
C80 C81 1.393(4) . ?
C80 H80 0.9500 . ?
C81 H81 0.9500 . ?
C82 C87 1.389(4) . ?
C82 C83 1.401(4) . ?
C83 C84 1.381(4) . ?
C83 H83 0.9500 . ?
C84 C85 1.376(4) . ?
C84 H84 0.9500 . ?
C85 C86 1.384(4) . ?
C85 H85 0.9500 . ?
C86 C87 1.384(4) . ?
C86 H86 0.9500 . ?
C87 H87 0.9500 . ?

loop_
_geom_torsion_atom_site_label_1
_geom_torsion_atom_site_label_2
_geom_torsion_atom_site_label_3
_geom_torsion_atom_site_label_4
_geom_torsion
_geom_torsion_site_symmetry_1
_geom_torsion_site_symmetry_2
_geom_torsion_site_symmetry_3
_geom_torsion_site_symmetry_4
_geom_torsion_publ_flag
N9 Cr1 N7 O1 73(6) . . . . ?
N11 Cr1 N7 O1 -16(7) . . . . ?
N8 Cr1 N7 O1 -103(75) . . . . ?
N10 Cr1 N7 O1 -104(6) . . . . ?
N12 Cr1 N7 O1 163(9) . . . . ?
N1 Cr1 N7 O1 19(5) . . . . ?
N6 Cr1 N7 O1 165(6) . . . . ?
N4 Cr1 N7 O1 -105(6) . . . . ?
N3 Cr1 N7 O1 76(6) . . . . ?
N5 Cr1 N7 O1 -15(6) . . . . ?
N2 Cr1 N7 O1 -146(5) . . . . ?
N9 Cr1 N8 O2 -118(74) . . . . ?
N11 Cr1 N8 O2 -29(74) . . . . ?
N7 Cr1 N8 O2 58(100) . . . . ?
N10 Cr1 N8 O2 59(74) . . . . ?
N12 Cr1 N8 O2 152(74) . . . . ?
N1 Cr1 N8 O2 -42(100) . . . . ?
N6 Cr1 N8 O2 151(74) . . . . ?
N4 Cr1 N8 O2 61(73) . . . . ?
N3 Cr1 N8 O2 -120(74) . . . . ?
N5 Cr1 N8 O2 -30(73) . . . . ?
N2 Cr1 N8 O2 -152(100) . . . . ?
N11 Cr1 N9 O3 113(7) . . . . ?
N8 Cr1 N9 O3 -158(8) . . . . ?
N7 Cr1 N9 O3 23(6) . . . . ?
N10 Cr1 N9 O3 -169(13) . . . . ?
N12 Cr1 N9 O3 -70(7) . . . . ?
N1 Cr1 N9 O3 31(6) . . . . ?
N6 Cr1 N9 O3 -70(5) . . . . ?
N4 Cr1 N9 O3 -161.9(19) . . . . ?
N3 Cr1 N9 O3 6(7) . . . . ?
N5 Cr1 N9 O3 117(5) . . . . ?
N2 Cr1 N9 O3 -156(6) . . . . ?
N9 Cr1 N10 O4 -29(44) . . . . ?
N11 Cr1 N10 O4 49(31) . . . . ?
N8 Cr1 N10 O4 -41(31) . . . . ?
N7 Cr1 N10 O4 139(31) . . . . ?
N12 Cr1 N10 O4 -128(31) . . . . ?
N1 Cr1 N10 O4 131(31) . . . . ?
N6 Cr1 N10 O4 -129(31) . . . . ?
N4 Cr1 N10 O4 -102(100) . . . . ?
N3 Cr1 N10 O4 -36(60) . . . . ?
N5 Cr1 N10 O4 45(31) . . . . ?
N2 Cr1 N10 O4 -42(31) . . . . ?
N9 Cr1 N11 O5 128(59) . . . . ?
N8 Cr1 N11 O5 46(59) . . . . ?
N7 Cr1 N11 O5 -131(59) . . . . ?
N10 Cr1 N11 O5 -39(59) . . . . ?
N12 Cr1 N11 O5 56(100) . . . . ?
N1 Cr1 N11 O5 -137(60) . . . . ?
N6 Cr1 N11 O5 25(100) . . . . ?
N4 Cr1 N11 O5 -38(59) . . . . ?
N3 Cr1 N11 O5 136(59) . . . . ?
N5 Cr1 N11 O5 63(60) . . . . ?
N2 Cr1 N11 O5 48(59) . . . . ?
N9 Cr1 N12 O6 109(43) . . . . ?
N11 Cr1 N12 O6 -179(100) . . . . ?
N8 Cr1 N12 O6 -168(44) . . . . ?
N7 Cr1 N12 O6 8(43) . . . . ?
N10 Cr1 N12 O6 -83(43) . . . . ?
N1 Cr1 N12 O6 14(44) . . . . ?
N6 Cr1 N12 O6 -52(100) . . . . ?
N4 Cr1 N12 O6 -84(43) . . . . ?
N3 Cr1 N12 O6 102(43) . . . . ?
N5 Cr1 N12 O6 177(12) . . . . ?
N2 Cr1 N12 O6 -170(43) . . . . ?
N9 Cr1 N1 C1 -93(3) . . . . ?
N11 Cr1 N1 C1 178(5) . . . . ?
N8 Cr1 N1 C1 -169(34) . . . . ?
N7 Cr1 N1 C1 33.5(16) . . . . ?
N10 Cr1 N1 C1 91(4) . . . . ?
N12 Cr1 N1 C1 -3(7) . . . . ?
N6 Cr1 N1 C1 -2(3) . . . . ?
N4 Cr1 N1 C1 90(3) . . . . ?
N3 Cr1 N1 C1 -90(3) . . . . ?
N5 Cr1 N1 C1 179(3) . . . . ?
N2 Cr1 N1 C1 -150.2(17) . . . . ?
Cr1 N1 C1 S1 -10(27) . . . . ?
C13 S1 C1 N1 -64(27) . . . . ?
N9 Cr1 N2 C2 170(3) . . . . ?
N11 Cr1 N2 C2 -101(4) . . . . ?
N8 Cr1 N2 C2 -44(100) . . . . ?
N7 Cr1 N2 C2 29(5) . . . . ?
N10 Cr1 N2 C2 -13(4) . . . . ?
N12 Cr1 N2 C2 79(7) . . . . ?
N1 Cr1 N2 C2 -133(4) . . . . ?
N6 Cr1 N2 C2 78(2) . . . . ?
N4 Cr1 N2 C2 -12(2) . . . . ?
N3 Cr1 N2 C2 167(2) . . . . ?
N5 Cr1 N2 C2 -102(2) . . . . ?
Cr1 N2 C2 S2 9(12) . . . . ?
N9 Cr1 N3 C3 -92(13) . . . . ?
N11 Cr1 N3 C3 -166(6) . . . . ?
N8 Cr1 N3 C3 -76(7) . . . . ?
N7 Cr1 N3 C3 104(5) . . . . ?
N10 Cr1 N3 C3 -81(32) . . . . ?
N12 Cr1 N3 C3 11(7) . . . . ?
N1 Cr1 N3 C3 112(5) . . . . ?
N6 Cr1 N3 C3 12(5) . . . . ?
N4 Cr1 N3 C3 -67(5) . . . . ?
N5 Cr1 N3 C3 -162(5) . . . . ?
N2 Cr1 N3 C3 -75(5) . . . . ?
Cr1 N3 C3 S3 -67(89) . . . . ?
N9 Cr1 N4 C4 -125(7) . . . . ?
N11 Cr1 N4 C4 -40(5) . . . . ?
N8 Cr1 N4 C4 -130(6) . . . . ?
N7 Cr1 N4 C4 50(3) . . . . ?
N10 Cr1 N4 C4 -11(93) . . . . ?
N12 Cr1 N4 C4 143(6) . . . . ?
N1 Cr1 N4 C4 42(3) . . . . ?
N6 Cr1 N4 C4 142(3) . . . . ?
N3 Cr1 N4 C4 -139(3) . . . . ?
N5 Cr1 N4 C4 -44(3) . . . . ?
N2 Cr1 N4 C4 -131(3) . . . . ?
Cr1 N4 C4 S4 17(21) . . . . ?
N9 Cr1 N5 C5 -3(5) . . . . ?
N11 Cr1 N5 C5 111(53) . . . . ?
N8 Cr1 N5 C5 -86(7) . . . . ?
N7 Cr1 N5 C5 98(5) . . . . ?
N10 Cr1 N5 C5 -171(6) . . . . ?
N12 Cr1 N5 C5 -71(55) . . . . ?
N1 Cr1 N5 C5 92(5) . . . . ?
N6 Cr1 N5 C5 -80(5) . . . . ?
N4 Cr1 N5 C5 -170(5) . . . . ?
N3 Cr1 N5 C5 4(5) . . . . ?
N2 Cr1 N5 C5 -84(5) . . . . ?
Cr1 N5 C5 S5 33(19) . . . . ?
N9 Cr1 N6 C6 59(12) . . . . ?
N11 Cr1 N6 C6 162(100) . . . . ?
N8 Cr1 N6 C6 142(13) . . . . ?
N7 Cr1 N6 C6 -42(12) . . . . ?
N10 Cr1 N6 C6 -134(12) . . . . ?
N12 Cr1 N6 C6 77(100) . . . . ?
N1 Cr1 N6 C6 -36(12) . . . . ?
N4 Cr1 N6 C6 -134(12) . . . . ?
N3 Cr1 N6 C6 52(12) . . . . ?
N5 Cr1 N6 C6 136(11) . . . . ?
N2 Cr1 N6 C6 139(12) . . . . ?
Cr1 N6 C6 S6 120(33) . . . . ?
C1 S1 C13 C14 -21.3(12) . . . . ?
S1 C13 C14 O9 117.0(9) . . . . ?
S1 C13 C14 C15 -61.8(9) . . . . ?
C34 P1 C16 C21 148.7(2) . . . . ?
C28 P1 C16 C21 27.1(3) . . . . ?
C22 P1 C16 C21 -91.3(3) . . . . ?
C34 P1 C16 C17 -35.6(3) . . . . ?
C28 P1 C16 C17 -157.2(2) . . . . ?
C22 P1 C16 C17 84.4(3) . . . . ?
C21 C16 C17 C18 0.4(5) . . . . ?
P1 C16 C17 C18 -175.4(3) . . . . ?
C16 C17 C18 C19 -1.3(6) . . . . ?
C17 C18 C19 C20 1.3(6) . . . . ?
C18 C19 C20 C21 -0.4(6) . . . . ?
C19 C20 C21 C16 -0.4(5) . . . . ?
C17 C16 C21 C20 0.4(5) . . . . ?
P1 C16 C21 C20 176.2(2) . . . . ?
C34 P1 C22 C23 95.7(2) . . . . ?
C16 P1 C22 C23 -23.2(3) . . . . ?
C28 P1 C22 C23 -143.7(2) . . . . ?
C34 P1 C22 C27 -84.4(2) . . . . ?
C16 P1 C22 C27 156.8(2) . . . . ?
C28 P1 C22 C27 36.2(2) . . . . ?
C27 C22 C23 C24 -1.1(4) . . . . ?
P1 C22 C23 C24 178.8(2) . . . . ?
C22 C23 C24 C25 0.5(5) . . . . ?
C23 C24 C25 C26 0.8(5) . . . . ?
C24 C25 C26 C27 -1.6(5) . . . . ?
C23 C22 C27 C26 0.3(4) . . . . ?
P1 C22 C27 C26 -179.6(2) . . . . ?
C25 C26 C27 C22 1.0(4) . . . . ?
C34 P1 C28 C33 -10.5(3) . . . . ?
C16 P1 C28 C33 109.7(2) . . . . ?
C22 P1 C28 C33 -130.8(2) . . . . ?
C34 P1 C28 C29 169.0(2) . . . . ?
C16 P1 C28 C29 -70.8(2) . . . . ?
C22 P1 C28 C29 48.7(2) . . . . ?
C33 C28 C29 C30 -2.1(4) . . . . ?
P1 C28 C29 C30 178.4(2) . . . . ?
C28 C29 C30 C31 1.8(4) . . . . ?
C29 C30 C31 C32 -0.3(4) . . . . ?
C30 C31 C32 C33 -0.9(5) . . . . ?
C31 C32 C33 C28 0.6(4) . . . . ?
C29 C28 C33 C32 0.9(4) . . . . ?
P1 C28 C33 C32 -179.6(2) . . . . ?
C16 P1 C34 C35 129.8(2) . . . . ?
C28 P1 C34 C35 -108.4(2) . . . . ?
C22 P1 C34 C35 10.3(3) . . . . ?
C16 P1 C34 C39 -50.9(3) . . . . ?
C28 P1 C34 C39 70.9(3) . . . . ?
C22 P1 C34 C39 -170.4(3) . . . . ?
C39 C34 C35 C36 0.1(4) . . . . ?
P1 C34 C35 C36 179.5(2) . . . . ?
C34 C35 C36 C37 -0.5(4) . . . . ?
C35 C36 C37 C38 -0.3(5) . . . . ?
C36 C37 C38 C39 1.5(6) . . . . ?
C37 C38 C39 C34 -1.9(6) . . . . ?
C35 C34 C39 C38 1.1(5) . . . . ?
P1 C34 C39 C38 -178.3(3) . . . . ?
C52 P2 C40 C41 -147.7(2) . . . . ?
C46 P2 C40 C41 94.0(2) . . . . ?
C58 P2 C40 C41 -24.6(2) . . . . ?
C52 P2 C40 C45 37.5(2) . . . . ?
C46 P2 C40 C45 -80.7(2) . . . . ?
C58 P2 C40 C45 160.7(2) . . . . ?
C45 C40 C41 C42 1.7(4) . . . . ?
P2 C40 C41 C42 -173.1(2) . . . . ?
C40 C41 C42 C43 0.0(4) . . . . ?
C41 C42 C43 C44 -1.8(4) . . . . ?
C42 C43 C44 C45 1.8(4) . . . . ?
C43 C44 C45 C40 -0.1(4) . . . . ?
C41 C40 C45 C44 -1.6(4) . . . . ?
P2 C40 C45 C44 173.1(2) . . . . ?
C52 P2 C46 C51 41.9(2) . . . . ?
C58 P2 C46 C51 -81.1(2) . . . . ?
C40 P2 C46 C51 161.1(2) . . . . ?
C52 P2 C46 C47 -140.5(2) . . . . ?
C58 P2 C46 C47 96.4(2) . . . . ?
C40 P2 C46 C47 -21.3(2) . . . . ?
C51 C46 C47 C48 -0.5(4) . . . . ?
P2 C46 C47 C48 -178.1(2) . . . . ?
C46 C47 C48 C49 -0.3(5) . . . . ?
C47 C48 C49 C50 1.6(5) . . . . ?
C48 C49 C50 C51 -1.9(5) . . . . ?
C49 C50 C51 C46 1.0(5) . . . . ?
C47 C46 C51 C50 0.2(4) . . . . ?
P2 C46 C51 C50 177.8(2) . . . . ?
C46 P2 C52 C57 -140.4(2) . . . . ?
C58 P2 C52 C57 -18.9(3) . . . . ?
C40 P2 C52 C57 101.9(3) . . . . ?
C46 P2 C52 C53 43.8(3) . . . . ?
C58 P2 C52 C53 165.3(2) . . . . ?
C40 P2 C52 C53 -73.9(2) . . . . ?
C57 C52 C53 C54 -1.9(5) . . . . ?
P2 C52 C53 C54 174.0(3) . . . . ?
C52 C53 C54 C55 0.7(5) . . . . ?
C53 C54 C55 C56 1.1(6) . . . . ?
C54 C55 C56 C57 -1.6(6) . . . . ?
C55 C56 C57 C52 0.4(6) . . . . ?
C53 C52 C57 C56 1.3(5) . . . . ?
P2 C52 C57 C56 -174.5(3) . . . . ?
C52 P2 C58 C59 -118.6(2) . . . . ?
C46 P2 C58 C59 2.2(2) . . . . ?
C40 P2 C58 C59 119.6(2) . . . . ?
C52 P2 C58 C63 63.6(2) . . . . ?
C46 P2 C58 C63 -175.6(2) . . . . ?
C40 P2 C58 C63 -58.3(2) . . . . ?
C63 C58 C59 C60 -0.9(4) . . . . ?
P2 C58 C59 C60 -178.7(2) . . . . ?
C58 C59 C60 C61 0.2(4) . . . . ?
C59 C60 C61 C62 0.1(4) . . . . ?
C60 C61 C62 C63 0.3(4) . . . . ?
C61 C62 C63 C58 -1.0(4) . . . . ?
C59 C58 C63 C62 1.3(4) . . . . ?
P2 C58 C63 C62 179.13(19) . . . . ?
C70 P3 C64 C69 7.6(3) . . . . ?
C82 P3 C64 C69 -111.0(2) . . . . ?
C76 P3 C64 C69 126.8(2) . . . . ?
C70 P3 C64 C65 -172.3(2) . . . . ?
C82 P3 C64 C65 69.1(2) . . . . ?
C76 P3 C64 C65 -53.1(3) . . . . ?
C69 C64 C65 C66 1.2(4) . . . . ?
P3 C64 C65 C66 -178.9(2) . . . . ?
C64 C65 C66 C67 -1.7(5) . . . . ?
C65 C66 C67 C68 1.0(5) . . . . ?
C66 C67 C68 C69 0.2(5) . . . . ?
C67 C68 C69 C64 -0.7(5) . . . . ?
C65 C64 C69 C68 0.0(4) . . . . ?
P3 C64 C69 C68 -179.9(2) . . . . ?
C82 P3 C70 C75 -129.3(3) . . . . ?
C76 P3 C70 C75 -8.1(3) . . . . ?
C64 P3 C70 C75 110.2(3) . . . . ?
C82 P3 C70 C71 51.4(3) . . . . ?
C76 P3 C70 C71 172.6(2) . . . . ?
C64 P3 C70 C71 -69.0(3) . . . . ?
C75 C70 C71 C72 -1.3(4) . . . . ?
P3 C70 C71 C72 177.9(2) . . . . ?
C70 C71 C72 C73 0.9(5) . . . . ?
C71 C72 C73 C74 0.4(5) . . . . ?
C72 C73 C74 C75 -1.3(6) . . . . ?
C73 C74 C75 C70 0.9(5) . . . . ?
C71 C70 C75 C74 0.4(5) . . . . ?
P3 C70 C75 C74 -178.8(3) . . . . ?
C70 P3 C76 C81 -94.9(3) . . . . ?
C82 P3 C76 C81 23.8(3) . . . . ?
C64 P3 C76 C81 145.4(2) . . . . ?
C70 P3 C76 C77 79.2(3) . . . . ?
C82 P3 C76 C77 -162.1(3) . . . . ?
C64 P3 C76 C77 -40.4(3) . . . . ?
C81 C76 C77 C78 -0.4(5) . . . . ?
P3 C76 C77 C78 -174.7(3) . . . . ?
C76 C77 C78 C79 0.0(6) . . . . ?
C77 C78 C79 C80 0.5(6) . . . . ?
C78 C79 C80 C81 -0.5(5) . . . . ?
C77 C76 C81 C80 0.4(4) . . . . ?
P3 C76 C81 C80 174.5(2) . . . . ?
C79 C80 C81 C76 0.1(5) . . . . ?
C70 P3 C82 C87 -132.5(2) . . . . ?
C76 P3 C82 C87 107.8(2) . . . . ?
C64 P3 C82 C87 -12.3(3) . . . . ?
C70 P3 C82 C83 48.0(2) . . . . ?
C76 P3 C82 C83 -71.8(2) . . . . ?
C64 P3 C82 C83 168.15(19) . . . . ?
C87 C82 C83 C84 -2.2(4) . . . . ?
P3 C82 C83 C84 177.3(2) . . . . ?
C82 C83 C84 C85 1.8(4) . . . . ?
C83 C84 C85 C86 -0.2(4) . . . . ?
C84 C85 C86 C87 -1.0(4) . . . . ?
C85 C86 C87 C82 0.6(4) . . . . ?
C83 C82 C87 C86 1.0(4) . . . . ?
P3 C82 C87 C86 -178.5(2) . . . . ?
